data_7231989
loop_
_publ_author_name
'Canossa, Stefano'
'Fornasari, Luca'
'Demitri, Nicola'
'Mattarozzi, Monica'
'Choquesillo-Lazarte, Duane'
'Pelagatti, Paolo'
'Bacchi, Alessia'

_publ_section_title
;
 MOF transmetalation beyond cation substitution: defective distortion of
 IRMOF-9 in the spotlight
;
_journal_issue 5
_journal_name_full CrystEngComm
_journal_page_first 827
_journal_paper_doi 10.1039/C8CE01808A
_journal_volume 21
_journal_year 2019
_chemical_formula_moiety 'C24 H19 Co1.5 N O7'
_chemical_formula_sum 'C24 H19 Co1.5 N O7'
_chemical_formula_weight 521.80
_chemical_name_systematic 'catena-(tris(\m4-1,1'-biphenyl-4,4'-dicarboxylato)-tris-cobalt bis(N,N-dimethylformamide)'
_chemical_properties_physical Moisture-sensitive
_space_group_crystal_system monoclinic
_space_group_IT_number 14
_space_group_name_Hall '-P 2yn'
_space_group_name_H-M_alt 'P 1 21/n 1'
_symmetry_space_group_name_Hall '-P 2yn'
_symmetry_space_group_name_H-M 'P 1 21/n 1'
_atom_sites_solution_hydrogens geom
_atom_sites_solution_primary dual
_audit_creation_date 2017-09-04
_audit_creation_method
;
Olex2 1.2
(compiled 2017.08.10 svn.r3458 for OlexSys, GUI svn.r5381)
;
_audit_update_record
;
2017-09-05 deposited with the CCDC.
2018-12-11 downloaded from the CCDC.
;
_cell_angle_alpha 90
_cell_angle_beta 100.256(4)
_cell_angle_gamma 90
_cell_formula_units_Z 4
_cell_length_a 11.0222(14)
_cell_length_b 15.1754(19)
_cell_length_c 19.331(3)
_cell_measurement_reflns_used 999
_cell_measurement_temperature 353
_cell_measurement_theta_max 33
_cell_measurement_theta_min 3
_cell_volume 3181.8(8)
_computing_molecular_graphics 'Olex2 (Dolomanov et al., 2009)'
_computing_publication_material 'Olex2 (Dolomanov et al., 2009)'
_computing_structure_refinement 'ShelXL (Sheldrick, 2015)'
_computing_structure_solution 'ShelXT (Sheldrick, 2015)'
_diffrn_ambient_temperature 353.0
_diffrn_detector 'Bruker APEX2 area detector'
_diffrn_detector_area_resol_mean 7.9
_diffrn_detector_type 'CCD area detector'
_diffrn_measured_fraction_theta_full 0.999
_diffrn_measured_fraction_theta_max 0.999
_diffrn_measurement_device 'three-circle diffractometer'
_diffrn_measurement_device_type 'Bruker APEX2 microsource'
_diffrn_measurement_method '\w and \f scans'
_diffrn_radiation_monochromator 'mirror optics'
_diffrn_radiation_probe x-ray
_diffrn_radiation_type MoK\a
_diffrn_radiation_wavelength 0.71073
_diffrn_reflns_av_R_equivalents 0.0574
_diffrn_reflns_av_unetI/netI 0.0306
_diffrn_reflns_Laue_measured_fraction_full 0.999
_diffrn_reflns_Laue_measured_fraction_max 0.999
_diffrn_reflns_limit_h_max 12
_diffrn_reflns_limit_h_min -12
_diffrn_reflns_limit_k_max 17
_diffrn_reflns_limit_k_min -17
_diffrn_reflns_limit_l_max 22
_diffrn_reflns_limit_l_min -22
_diffrn_reflns_number 39837
_diffrn_reflns_point_group_measured_fraction_full 0.999
_diffrn_reflns_point_group_measured_fraction_max 0.999
_diffrn_reflns_theta_full 24.711
_diffrn_reflns_theta_max 24.711
_diffrn_reflns_theta_min 2.308
_diffrn_source 'microfocus sealed X-ray tube'
_diffrn_source_type 'Incoatec I\ms'
_exptl_absorpt_coefficient_mu 0.823
_exptl_absorpt_correction_T_max 0.7447
_exptl_absorpt_correction_T_min 0.5765
_exptl_absorpt_correction_type multi-scan
_exptl_absorpt_process_details
'SADABS-2014/5 (Bruker,2014/5) was used for absorption correction. wR2(int) was 0.0834 before and 0.0542 after correction. The Ratio of minimum to maximum transmission is 0.7741. The \l/2 correction factor is Not present.'
_exptl_crystal_colour blue
_exptl_crystal_colour_primary blue
_exptl_crystal_density_diffrn 1.089
_exptl_crystal_description prism
_exptl_crystal_F_000 1066
_exptl_crystal_preparation 'Solvothermal synthesis'
_exptl_crystal_recrystallization_method 'Solvothermal reaction'
_exptl_crystal_size_max 0.65
_exptl_crystal_size_mid 0.4
_exptl_crystal_size_min 0.4
_refine_diff_density_max 0.397
_refine_diff_density_min -0.343
_refine_diff_density_rms 0.048
_refine_ls_extinction_method none
_refine_ls_goodness_of_fit_ref 1.033
_refine_ls_hydrogen_treatment constr
_refine_ls_matrix_type full
_refine_ls_number_parameters 302
_refine_ls_number_reflns 5397
_refine_ls_number_restraints 0
_refine_ls_restrained_S_all 1.033
_refine_ls_R_factor_all 0.0508
_refine_ls_R_factor_gt 0.0395
_refine_ls_shift/su_max 0.001
_refine_ls_shift/su_mean 0.000
_refine_ls_structure_factor_coef Fsqd
_refine_ls_weighting_details 'w=1/[\s^2^(Fo^2^)+(0.0378P)^2^+2.5023P] where P=(Fo^2^+2Fc^2^)/3'
_refine_ls_weighting_scheme calc
_refine_ls_wR_factor_gt 0.0892
_refine_ls_wR_factor_ref 0.0937
_reflns_Friedel_coverage 0.000
_reflns_number_gt 4354
_reflns_number_total 5397
_reflns_threshold_expression 'I > 2\s(I)'
_cod_data_source_file c8ce01808a2.cif
_cod_data_source_block CoBPDC1
_cod_depositor_comments 'Adding full bibliography for 7231989--7231991.cif.'
_cod_original_cell_volume 3181.7(7)
_cod_original_formula_sum 'C24 H19 Co1.50 N O7'
_cod_database_code 7231989
_shelx_shelxl_version_number 2014/7
_shelx_space_group_comment
;
The symmetry employed for this shelxl refinement is uniquely defined
by the following loop, which should always be used as a source of
symmetry information in preference to the above space-group names.
They are only intended as comments.
;
_olex2_refinement_description
;
1. Fixed Uiso
 At 1.2 times of:
  All C(H) groups
 At 1.5 times of:
  All C(H,H,H) groups
2. Others
 Fixed Sof: C6(0.5) H6(0.5) C1(0.5) H1(0.5) C4(0.5) H4(0.5) C3(0.5) H3(0.5)
 C3A(0.5) H3A(0.5) C4A(0.5) H4A(0.5) C1A(0.5) H1A(0.5) C6A(0.5) H6A(0.5)
3.a Aromatic/amide H refined with riding coordinates:
 C16(H16), C17(H17), C20(H20), C19(H19), C10(H10), C11(H11), C13(H13),
 C14(H14), C22(H22), C6(H6), C1(H1), C4(H4), C3(H3), C3A(H3A), C4A(H4A),
 C1A(H1A), C6A(H6A)
3.b Idealised Me refined as rotating group:
 C24(H24A,H24B,H24C), C23(H23A,H23B,H23C)
;
_olex2_date_sample_data_collection 2016-08-04
_olex2_exptl_crystal_mounting_method 'kapton pin'
_olex2_submission_special_instructions 'No special instructions were received'

loop_
_space_group_symop_operation_xyz
'x, y, z'
'-x+1/2, y+1/2, -z+1/2'
'-x, -y, -z'
'x-1/2, -y-1/2, z-1/2'

loop_
_atom_site_label
_atom_site_type_symbol
_atom_site_fract_x
_atom_site_fract_y
_atom_site_fract_z
_atom_site_U_iso_or_equiv
_atom_site_adp_type
_atom_site_occupancy
_atom_site_site_symmetry_order
_atom_site_calc_flag
_atom_site_refinement_flags_posn
_atom_site_refinement_flags_adp
_atom_site_refinement_flags_occupancy
_atom_site_disorder_assembly
_atom_site_disorder_group
Co1 Co 0.5000 0.5000 1.0000 0.02892(13) Uani 1 2 d S T P . .
Co2 Co 0.22838(3) 0.45202(2) 0.87779(2) 0.03440(11) Uani 1 1 d . . . . .
O2 O 0.28225(19) 0.33408(12) 0.90978(12) 0.0529(5) Uani 1 1 d . . . . .
O6 O 0.62608(19) 0.97066(14) 0.42902(11) 0.0554(6) Uani 1 1 d . . . . .
O1 O 0.47066(19) 0.37356(12) 0.96204(13) 0.0611(6) Uani 1 1 d . . . . .
O4 O 0.3378(2) 0.51207(14) 0.82440(10) 0.0546(5) Uani 1 1 d . . . . .
O5 O 0.80997(19) 0.98066(15) 0.48752(12) 0.0622(6) Uani 1 1 d . . . . .
O7 O 0.0916(2) 0.43082(16) 0.79466(11) 0.0631(6) Uani 1 1 d . . . . .
O3 O 0.5042(2) 0.54994(18) 0.90229(12) 0.0752(8) Uani 1 1 d . . . . .
C21 C 0.7056(3) 0.94874(18) 0.48110(16) 0.0428(7) Uani 1 1 d . . . . .
C7 C 0.3894(3) 0.31830(17) 0.94352(16) 0.0428(7) Uani 1 1 d . . . . .
C18 C 0.6719(3) 0.88540(19) 0.53364(15) 0.0432(7) Uani 1 1 d . . . . .
C5 C 0.4216(3) 0.22334(17) 0.96000(17) 0.0476(7) Uani 1 1 d . . . . .
C8 C 0.4401(3) 0.5504(2) 0.84307(15) 0.0474(7) Uani 1 1 d . . . . .
C15 C 0.6053(3) 0.7672(2) 0.63167(16) 0.0515(8) Uani 1 1 d . . . . .
C9 C 0.4872(3) 0.6029(2) 0.78767(15) 0.0485(7) Uani 1 1 d . . . . .
C12 C 0.5687(3) 0.7075(2) 0.68552(16) 0.0520(8) Uani 1 1 d . . . . .
C16 C 0.5195(3) 0.7970(2) 0.57535(16) 0.0545(8) Uani 1 1 d . . . . .
H16 H 0.4385 0.7774 0.5701 0.065 Uiso 1 1 calc R . . . .
C17 C 0.5518(3) 0.8551(2) 0.52712(16) 0.0515(8) Uani 1 1 d . . . . .
H17 H 0.4924 0.8742 0.4898 0.062 Uiso 1 1 calc R . . . .
C2 C 0.4834(3) 0.04691(18) 0.99135(19) 0.0578(9) Uani 1 1 d . . . . .
C20 C 0.7257(3) 0.7992(3) 0.63819(18) 0.0700(11) Uani 1 1 d . . . . .
H20 H 0.7852 0.7807 0.6757 0.084 Uiso 1 1 calc R . . . .
C19 C 0.7577(3) 0.8578(3) 0.58980(18) 0.0668(10) Uani 1 1 d . . . . .
H19 H 0.8381 0.8788 0.5953 0.080 Uiso 1 1 calc R . . . .
C10 C 0.4349(3) 0.5951(3) 0.71775(17) 0.0666(10) Uani 1 1 d . . . . .
H10 H 0.3713 0.5550 0.7042 0.080 Uiso 1 1 calc R . . . .
C11 C 0.4763(3) 0.6464(3) 0.66762(17) 0.0693(10) Uani 1 1 d . . . . .
H11 H 0.4408 0.6393 0.6206 0.083 Uiso 1 1 calc R . . . .
C13 C 0.6242(3) 0.7117(3) 0.75508(18) 0.0709(11) Uani 1 1 d . . . . .
H13 H 0.6903 0.7498 0.7684 0.085 Uiso 1 1 calc R . . . .
N1 N -0.0990(3) 0.4624(3) 0.7379(2) 0.0994(12) Uani 1 1 d . . . . .
C14 C 0.5841(3) 0.6605(3) 0.80550(18) 0.0714(11) Uani 1 1 d . . . . .
H14 H 0.6231 0.6649 0.8522 0.086 Uiso 1 1 calc R . . . .
C22 C -0.0150(4) 0.4568(3) 0.7931(2) 0.0739(10) Uani 1 1 d . . . . .
H22 H -0.0363 0.4739 0.8356 0.089 Uiso 1 1 calc R . . . .
C6 C 0.5444(6) 0.2000(4) 0.9866(3) 0.0434(15) Uiso 0.5 1 d . . . A 2
H6 H 0.6050 0.2433 0.9946 0.052 Uiso 0.5 1 calc R . . A 2
C1 C 0.5753(6) 0.1123(4) 1.0010(3) 0.0453(15) Uiso 0.5 1 d . . . A 2
H1 H 0.6571 0.0968 1.0170 0.054 Uiso 0.5 1 calc R . . A 2
C4 C 0.3340(7) 0.1593(5) 0.9544(4) 0.0579(17) Uiso 0.5 1 d . . . A 2
H4 H 0.2518 0.1739 0.9385 0.070 Uiso 0.5 1 calc R . . A 2
C3 C 0.3658(7) 0.0714(5) 0.9724(4) 0.0635(19) Uiso 0.5 1 d . . . A 2
H3 H 0.3038 0.0296 0.9710 0.076 Uiso 0.5 1 calc R . . A 2
C24 C -0.0727(6) 0.4355(6) 0.6708(3) 0.184(4) Uani 1 1 d . . . . .
H24A H -0.0552 0.4865 0.6449 0.276 Uiso 1 1 calc GR . . . .
H24B H -0.1428 0.4051 0.6449 0.276 Uiso 1 1 calc GR . . . .
H24C H -0.0026 0.3969 0.6777 0.276 Uiso 1 1 calc GR . . . .
C23 C -0.2239(5) 0.4932(5) 0.7405(4) 0.180(3) Uani 1 1 d . . . . .
H23A H -0.2824 0.4493 0.7205 0.270 Uiso 1 1 calc GR . . . .
H23B H -0.2394 0.5469 0.7142 0.270 Uiso 1 1 calc GR . . . .
H23C H -0.2318 0.5037 0.7885 0.270 Uiso 1 1 calc GR . . . .
C3A C 0.3832(6) 0.0681(4) 0.9360(3) 0.0461(14) Uiso 0.5 1 d . . . A 1
H3A H 0.3385 0.0232 0.9105 0.055 Uiso 0.5 1 calc R . . A 1
C4A C 0.3527(5) 0.1552(4) 0.9204(3) 0.0413(13) Uiso 0.5 1 d . . . A 1
H4A H 0.2877 0.1691 0.8843 0.050 Uiso 0.5 1 calc R . . A 1
C1A C 0.5482(6) 0.1151(4) 1.0272(4) 0.0496(16) Uiso 0.5 1 d . . . A 1
H1A H 0.6143 0.1025 1.0629 0.059 Uiso 0.5 1 calc R . . A 1
C6A C 0.5175(6) 0.2019(5) 1.0115(4) 0.0516(18) Uiso 0.5 1 d . . . A 1
H6A H 0.5635 0.2465 1.0367 0.062 Uiso 0.5 1 calc R . . A 1

loop_
_atom_site_aniso_label
_atom_site_aniso_U_11
_atom_site_aniso_U_22
_atom_site_aniso_U_33
_atom_site_aniso_U_23
_atom_site_aniso_U_13
_atom_site_aniso_U_12
Co1 0.0366(3) 0.0218(2) 0.0289(3) 0.0030(2) 0.0075(2) 0.0017(2)
Co2 0.0402(2) 0.02821(18) 0.0362(2) 0.00008(15) 0.01068(16) 0.00371(15)
O2 0.0477(13) 0.0263(10) 0.0822(15) 0.0048(10) 0.0049(11) 0.0033(9)
O6 0.0552(13) 0.0585(13) 0.0529(13) 0.0213(11) 0.0104(11) -0.0101(10)
O1 0.0531(13) 0.0263(10) 0.1003(18) -0.0115(11) 0.0044(12) 0.0004(9)
O4 0.0572(13) 0.0660(14) 0.0423(11) 0.0144(10) 0.0132(10) -0.0139(11)
O5 0.0439(13) 0.0644(14) 0.0801(16) 0.0215(12) 0.0162(11) -0.0143(11)
O7 0.0565(15) 0.0762(16) 0.0536(13) -0.0107(12) 0.0018(11) 0.0011(12)
O3 0.0739(16) 0.106(2) 0.0433(13) 0.0336(13) 0.0026(12) -0.0297(14)
C21 0.0500(18) 0.0347(14) 0.0485(17) 0.0043(13) 0.0212(15) -0.0024(13)
C7 0.0511(19) 0.0230(13) 0.0558(18) -0.0037(12) 0.0134(15) 0.0005(13)
C18 0.0395(16) 0.0462(16) 0.0462(16) 0.0131(13) 0.0139(13) -0.0026(13)
C5 0.0473(17) 0.0249(13) 0.068(2) -0.0002(13) 0.0043(15) 0.0025(12)
C8 0.0545(19) 0.0515(18) 0.0382(17) 0.0153(14) 0.0137(14) 0.0007(15)
C15 0.0443(17) 0.064(2) 0.0490(18) 0.0195(16) 0.0167(14) -0.0047(15)
C9 0.0478(17) 0.0586(19) 0.0408(16) 0.0171(15) 0.0126(14) -0.0020(15)
C12 0.0455(17) 0.065(2) 0.0463(18) 0.0208(15) 0.0113(14) -0.0034(15)
C16 0.0382(16) 0.069(2) 0.0568(19) 0.0232(17) 0.0109(15) -0.0059(15)
C17 0.0425(17) 0.0616(19) 0.0511(18) 0.0227(16) 0.0099(14) -0.0006(15)
C2 0.057(2) 0.0284(15) 0.081(2) 0.0025(16) -0.0061(17) 0.0052(14)
C20 0.0418(18) 0.106(3) 0.061(2) 0.042(2) 0.0039(16) -0.0054(19)
C19 0.0402(18) 0.096(3) 0.064(2) 0.032(2) 0.0086(16) -0.0129(18)
C10 0.069(2) 0.082(2) 0.0478(19) 0.0220(18) 0.0058(17) -0.0274(19)
C11 0.072(2) 0.092(3) 0.0426(18) 0.0245(18) 0.0062(17) -0.023(2)
C13 0.065(2) 0.088(3) 0.058(2) 0.024(2) 0.0069(18) -0.030(2)
N1 0.075(2) 0.135(3) 0.076(2) 0.013(2) -0.018(2) 0.006(2)
C14 0.072(2) 0.094(3) 0.0446(19) 0.0225(19) 0.0031(17) -0.027(2)
C22 0.073(3) 0.078(3) 0.066(2) -0.001(2) -0.001(2) 0.000(2)
C24 0.158(6) 0.311(11) 0.071(4) -0.001(5) -0.013(4) -0.024(6)
C23 0.081(4) 0.234(8) 0.206(7) 0.028(6) -0.027(4) 0.043(5)

loop_
_atom_type_symbol
_atom_type_description
_atom_type_scat_dispersion_real
_atom_type_scat_dispersion_imag
_atom_type_scat_source
C C 0.0033 0.0016 'International Tables Vol C Tables 4.2.6.8 and 6.1.1.4'
H H 0.0000 0.0000 'International Tables Vol C Tables 4.2.6.8 and 6.1.1.4'
Co Co 0.3494 0.9721 'International Tables Vol C Tables 4.2.6.8 and 6.1.1.4'
N N 0.0061 0.0033 'International Tables Vol C Tables 4.2.6.8 and 6.1.1.4'
O O 0.0106 0.0060 'International Tables Vol C Tables 4.2.6.8 and 6.1.1.4'

loop_
_geom_angle_atom_site_label_1
_geom_angle_atom_site_label_2
_geom_angle_atom_site_label_3
_geom_angle
_geom_angle_site_symmetry_1
_geom_angle_site_symmetry_3
O1 Co1 O1 180.0 . 3_667
O1 Co1 O5 90.05(8) 3_667 4_576
O1 Co1 O5 89.95(8) . 4_576
O1 Co1 O5 90.05(8) . 2_646
O1 Co1 O5 89.95(8) 3_667 2_646
O5 Co1 O5 180.00(13) 2_646 4_576
O3 Co1 O1 92.53(11) . .
O3 Co1 O1 87.48(11) . 3_667
O3 Co1 O1 92.53(11) 3_667 3_667
O3 Co1 O1 87.47(11) 3_667 .
O3 Co1 O5 88.38(10) 3_667 4_576
O3 Co1 O5 91.62(10) 3_667 2_646
O3 Co1 O5 88.38(10) . 2_646
O3 Co1 O5 91.62(10) . 4_576
O3 Co1 O3 180.00(16) . 3_667
O2 Co2 O6 123.10(9) . 4_576
O2 Co2 O5 93.78(9) . 4_576
O2 Co2 O7 104.32(9) . .
O6 Co2 O5 57.72(8) 4_576 4_576
O6 Co2 O7 94.60(9) 4_576 .
O4 Co2 O2 114.52(9) . .
O4 Co2 O6 116.31(10) . 4_576
O4 Co2 O5 95.74(9) . 4_576
O4 Co2 O7 95.60(9) . .
O7 Co2 O5 152.26(8) . 4_576
C7 O2 Co2 122.68(17) . .
C21 O6 Co2 100.20(17) . 4_675
C7 O1 Co1 142.86(19) . .
C8 O4 Co2 132.03(19) . .
Co1 O5 Co2 104.76(8) 2_656 4_675
C21 O5 Co1 165.0(2) . 2_656
C21 O5 Co2 83.19(18) . 4_675
C22 O7 Co2 122.6(2) . .
C8 O3 Co1 139.2(2) . .
O6 C21 C18 119.5(3) . .
O5 C21 O6 118.8(3) . .
O5 C21 C18 121.7(3) . .
O2 C7 C5 117.0(2) . .
O1 C7 O2 125.7(3) . .
O1 C7 C5 117.2(3) . .
C17 C18 C21 120.1(3) . .
C19 C18 C21 121.0(3) . .
C19 C18 C17 118.9(3) . .
C6 C5 C7 119.6(3) . .
C4 C5 C7 122.0(4) . .
C4 C5 C6 118.2(4) . .
C4A C5 C7 119.9(3) . .
C6A C5 C7 120.6(4) . .
C6A C5 C4A 119.5(4) . .
O4 C8 C9 116.5(3) . .
O3 C8 O4 126.7(3) . .
O3 C8 C9 116.9(3) . .
C16 C15 C12 121.1(3) . .
C16 C15 C20 117.5(3) . .
C20 C15 C12 121.3(3) . .
C10 C9 C8 121.1(3) . .
C14 C9 C8 120.7(3) . .
C14 C9 C10 118.1(3) . .
C11 C12 C15 121.0(3) . .
C11 C12 C13 117.2(3) . .
C13 C12 C15 121.8(3) . .
C15 C16 H16 119.3 . .
C17 C16 C15 121.3(3) . .
C17 C16 H16 119.3 . .
C18 C17 H17 119.7 . .
C16 C17 C18 120.6(3) . .
C16 C17 H17 119.7 . .
C1 C2 C2 120.1(4) . 3_657
C3 C2 C2 120.9(5) . 3_657
C3 C2 C1 118.7(5) . .
C3A C2 C2 120.5(4) . 3_657
C1A C2 C2 121.4(4) . 3_657
C1A C2 C3A 118.1(4) . .
C15 C20 H20 119.5 . .
C19 C20 C15 121.0(3) . .
C19 C20 H20 119.5 . .
C18 C19 C20 120.6(3) . .
C18 C19 H19 119.7 . .
C20 C19 H19 119.7 . .
C9 C10 H10 119.8 . .
C9 C10 C11 120.5(3) . .
C11 C10 H10 119.8 . .
C12 C11 C10 121.7(3) . .
C12 C11 H11 119.2 . .
C10 C11 H11 119.2 . .
C12 C13 H13 119.3 . .
C12 C13 C14 121.5(3) . .
C14 C13 H13 119.3 . .
C22 N1 C24 119.9(5) . .
C22 N1 C23 122.5(5) . .
C24 N1 C23 117.6(5) . .
C9 C14 C13 120.9(3) . .
C9 C14 H14 119.6 . .
C13 C14 H14 119.6 . .
O7 C22 N1 125.7(4) . .
O7 C22 H22 117.2 . .
N1 C22 H22 117.2 . .
C5 C6 H6 120.0 . .
C1 C6 C5 120.0(6) . .
C1 C6 H6 120.0 . .
C2 C1 H1 119.9 . .
C6 C1 C2 120.2(6) . .
C6 C1 H1 119.9 . .
C5 C4 H4 119.5 . .
C5 C4 C3 121.0(6) . .
C3 C4 H4 119.5 . .
C2 C3 C4 121.3(7) . .
C2 C3 H3 119.4 . .
C4 C3 H3 119.4 . .
N1 C24 H24A 109.5 . .
N1 C24 H24B 109.5 . .
N1 C24 H24C 109.5 . .
H24A C24 H24B 109.5 . .
H24A C24 H24C 109.5 . .
H24B C24 H24C 109.5 . .
N1 C23 H23A 109.5 . .
N1 C23 H23B 109.5 . .
N1 C23 H23C 109.5 . .
H23A C23 H23B 109.5 . .
H23A C23 H23C 109.5 . .
H23B C23 H23C 109.5 . .
C2 C3A H3A 119.9 . .
C4A C3A C2 120.2(5) . .
C4A C3A H3A 119.9 . .
C5 C4A H4A 120.3 . .
C3A C4A C5 119.3(5) . .
C3A C4A H4A 120.3 . .
C2 C1A H1A 119.2 . .
C2 C1A C6A 121.6(6) . .
C6A C1A H1A 119.2 . .
C5 C6A C1A 121.2(6) . .
C5 C6A H6A 119.4 . .
C1A C6A H6A 119.4 . .

loop_
_geom_bond_atom_site_label_1
_geom_bond_atom_site_label_2
_geom_bond_distance
_geom_bond_site_symmetry_2
Co1 O1 2.0592(19) .
Co1 O1 2.0593(19) 3_667
Co1 O5 2.086(2) 4_576
Co1 O5 2.086(2) 2_646
Co1 O3 2.043(2) 3_667
Co1 O3 2.043(2) .
Co2 O2 1.9513(18) .
Co2 O6 2.0066(19) 4_576
Co2 O4 1.9476(19) .
Co2 O5 2.382(2) 4_576
Co2 O7 2.024(2) .
O2 C7 1.266(3) .
O6 Co2 2.0067(19) 4_675
O6 C21 1.256(3) .
O1 C7 1.233(3) .
O4 C8 1.263(4) .
O5 Co1 2.086(2) 2_656
O5 Co2 2.382(2) 4_675
O5 C21 1.234(3) .
O7 C22 1.234(4) .
O3 C8 1.233(4) .
C21 C18 1.493(4) .
C7 C5 1.505(4) .
C18 C17 1.386(4) .
C18 C19 1.372(4) .
C5 C6 1.404(7) .
C5 C4 1.361(7) .
C5 C4A 1.423(6) .
C5 C6A 1.357(7) .
C8 C9 1.500(4) .
C15 C12 1.489(4) .
C15 C16 1.385(4) .
C15 C20 1.397(4) .
C9 C10 1.377(4) .
C9 C14 1.375(4) .
C12 C11 1.376(5) .
C12 C13 1.376(4) .
C16 H16 0.9300 .
C16 C17 1.374(4) .
C17 H17 0.9300 .
C2 C2 1.493(5) 3_657
C2 C1 1.407(7) .
C2 C3 1.336(8) .
C2 C3A 1.430(7) .
C2 C1A 1.373(7) .
C20 H20 0.9300 .
C20 C19 1.382(4) .
C19 H19 0.9300 .
C10 H10 0.9300 .
C10 C11 1.382(4) .
C11 H11 0.9300 .
C13 H13 0.9300 .
C13 C14 1.380(4) .
N1 C22 1.285(5) .
N1 C24 1.439(7) .
N1 C23 1.462(6) .
C14 H14 0.9300 .
C22 H22 0.9300 .
C6 H6 0.9300 .
C6 C1 1.390(8) .
C1 H1 0.9300 .
C4 H4 0.9300 .
C4 C3 1.407(10) .
C3 H3 0.9300 .
C24 H24A 0.9600 .
C24 H24B 0.9600 .
C24 H24C 0.9600 .
C23 H23A 0.9600 .
C23 H23B 0.9600 .
C23 H23C 0.9600 .
C3A H3A 0.9300 .
C3A C4A 1.385(8) .
C4A H4A 0.9300 .
C1A H1A 0.9300 .
C1A C6A 1.380(9) .
C6A H6A 0.9300 .

loop_
_geom_torsion_atom_site_label_1
_geom_torsion_atom_site_label_2
_geom_torsion_atom_site_label_3
_geom_torsion_atom_site_label_4
_geom_torsion
_geom_torsion_site_symmetry_1
Co1 O1 C7 O2 38.2(6) .
Co1 O1 C7 C5 -144.3(3) .
Co1 O5 C21 O6 -125.9(8) 2_656
Co1 O5 C21 C18 54.4(10) 2_656
Co1 O3 C8 O4 -1.2(6) .
Co1 O3 C8 C9 177.8(3) .
Co2 O2 C7 O1 2.2(4) .
Co2 O2 C7 C5 -175.4(2) .
Co2 O6 C21 O5 3.5(3) 4_675
Co2 O6 C21 C18 -176.8(2) 4_675
Co2 O4 C8 O3 9.2(5) .
Co2 O4 C8 C9 -169.8(2) .
Co2 O5 C21 O6 -2.9(3) 4_675
Co2 O5 C21 C18 177.4(3) 4_675
Co2 O7 C22 N1 164.5(3) .
O2 C7 C5 C6 169.4(4) .
O2 C7 C5 C4 -15.1(6) .
O2 C7 C5 C4A 20.1(5) .
O2 C7 C5 C6A -161.2(4) .
O6 C21 C18 C17 -3.8(4) .
O6 C21 C18 C19 177.8(3) .
O1 C7 C5 C6 -8.4(5) .
O1 C7 C5 C4 167.1(5) .
O1 C7 C5 C4A -157.7(4) .
O1 C7 C5 C6A 21.1(6) .
O4 C8 C9 C10 -12.7(5) .
O4 C8 C9 C14 167.2(3) .
O5 C21 C18 C17 176.0(3) .
O5 C21 C18 C19 -2.5(5) .
O3 C8 C9 C10 168.2(3) .
O3 C8 C9 C14 -11.9(5) .
C21 C18 C17 C16 -179.7(3) .
C21 C18 C19 C20 180.0(3) .
C7 C5 C6 C1 -179.1(5) .
C7 C5 C4 C3 -177.8(6) .
C7 C5 C4A C3A 180.0(5) .
C7 C5 C6A C1A -180.0(6) .
C5 C6 C1 C2 -2.2(10) .
C5 C4 C3 C2 -4.1(11) .
C8 C9 C10 C11 177.6(3) .
C8 C9 C14 C13 -177.2(3) .
C15 C12 C11 C10 -175.1(3) .
C15 C12 C13 C14 175.4(4) .
C15 C16 C17 C18 0.1(5) .
C15 C20 C19 C18 -0.7(6) .
C9 C10 C11 C12 -1.2(6) .
C12 C15 C16 C17 177.2(3) .
C12 C15 C20 C19 -176.9(4) .
C12 C13 C14 C9 0.4(6) .
C16 C15 C12 C11 33.1(5) .
C16 C15 C12 C13 -146.1(4) .
C16 C15 C20 C19 -0.5(6) .
C17 C18 C19 C20 1.5(5) .
C2 C2 C1 C6 -178.4(6) 3_657
C2 C2 C3 C4 -178.5(6) 3_657
C2 C2 C3A C4A 179.8(5) 3_657
C2 C2 C1A C6A -179.8(6) 3_657
C2 C3A C4A C5 -0.2(9) .
C2 C1A C6A C5 0.2(11) .
C20 C15 C12 C11 -150.5(4) .
C20 C15 C12 C13 30.2(5) .
C20 C15 C16 C17 0.8(5) .
C19 C18 C17 C16 -1.2(5) .
C10 C9 C14 C13 2.7(6) .
C11 C12 C13 C14 -3.9(6) .
C13 C12 C11 C10 4.2(6) .
C14 C9 C10 C11 -2.4(6) .
C6 C5 C4 C3 -2.2(10) .
C1 C2 C3 C4 7.2(10) .
C4 C5 C6 C1 5.3(9) .
C3 C2 C1 C6 -4.1(9) .
C24 N1 C22 O7 1.2(8) .
C23 N1 C22 O7 179.4(5) .
C3A C2 C1A C6A 0.9(9) .
C4A C5 C6A C1A -1.2(9) .
C1A C2 C3A C4A -0.8(8) .
C6A C5 C4A C3A 1.2(8) .

loop_
_smtbx_masks_void_nr
_smtbx_masks_void_average_x
_smtbx_masks_void_average_y
_smtbx_masks_void_average_z
_smtbx_masks_void_volume
_smtbx_masks_void_count_electrons
1 -0.988 -0.856 -0.008 1234.8 211.3
